data_9000301
loop_
_publ_author_name
'Dowty, E.'
'Clark, J. R.'

_publ_section_title
;Crystal structure refinement and optical properties of a Ti3+ fassaite from
 the Allende Meteorite
;
_journal_name_full 'American Mineralogist'
_journal_page_first 230
_journal_page_last 242
_journal_volume 58
_journal_year 1973
_chemical_formula_sum 'Al0.86 Ca Mg0.39 O6 Si1.27 Ti0.48'
_chemical_name_mineral Fassaite
_space_group_IT_number 15
_symmetry_space_group_name_Hall '-C 2yc'
_symmetry_space_group_name_H-M 'C 1 2/c 1'
_cell_angle_alpha 90
_cell_angle_beta 105.62
_cell_angle_gamma 90
_cell_length_a 9.80
_cell_length_b 8.85
_cell_length_c 5.36
_cell_formula_units_Z 4
_cell_volume 447.704
_database_code_amcsd 0000310
_exptl_crystal_density_diffrn 3.374
_cod_original_formula_sum 'Al.86 Si1.27 O6 Mg.39 Ti.48 Ca'
_cod_database_code 9000301

loop_
_space_group_symop_operation_xyz
x,y,z
1/2+x,1/2+y,z
x,-y,1/2+z
1/2+x,1/2-y,1/2+z
-x,y,1/2-z
1/2-x,1/2+y,1/2-z
-x,-y,-z
1/2-x,1/2-y,-z

loop_
_atom_site_aniso_label
_atom_site_aniso_U_11
_atom_site_aniso_U_22
_atom_site_aniso_U_33
_atom_site_aniso_U_12
_atom_site_aniso_U_13
_atom_site_aniso_U_23
Al 0.00569 0.00540 0.00648 0.00013 0.00247 -0.00046
Si 0.00569 0.00540 0.00648 0.00000 0.00247 -0.00046
O1 0.00993 0.00913 0.00634 0.00042 0.00395 -0.00046
O2 0.01444 0.00992 0.00850 0.00127 0.00395 0.00046
O3 0.00722 0.00992 0.00837 0.00127 0.00222 -0.00162
Mg1 0.00722 0.00794 0.00850 0.00000 0.00197 0.00000
Ti1 0.00722 0.00794 0.00850 0.00000 0.00197 0.00000
Al1 0.00722 0.00794 0.00850 0.00000 0.00197 0.00000
Ca2 0.01187 0.00809 0.00823 0.00000 0.00123 0.00000

loop_
_atom_site_label
_atom_site_fract_x
_atom_site_fract_y
_atom_site_fract_z
_atom_site_occupancy
Al 0.28820 0.09340 0.22600 0.36500
Si 0.28820 0.09340 0.22600 0.63500
O1 0.11190 0.08720 0.13520 1.00000
O2 0.36340 0.25690 0.32140 1.00000
O3 0.35240 0.01980 -0.01050 1.00000
Mg1 0.00000 0.90670 0.25000 0.39000
Ti1 0.00000 0.90670 0.25000 0.48000
Al1 0.00000 0.90670 0.25000 0.13000
Ca2 0.00000 0.30780 0.25000 1.00000

loop_
_cod_related_entry_id
_cod_related_entry_database
_cod_related_entry_code
1 AMCSD 0000310
